data_7223514
loop_
_publ_author_name
'Griffiths, Kieran'
'Dokorou, Vassiliki N.'
'Spencer, John'
'Abdul-Sada, Alaa'
'Vargas, Alfredo'
'Kostakis, George E.'

_publ_section_title
;
 Isoskeletal Schiff base polynuclear coordination clusters: synthetic and
 theoretical aspects
;
_journal_issue 5
_journal_name_full CrystEngComm
_journal_page_first 704
_journal_paper_doi 10.1039/C5CE02109J
_journal_volume 18
_journal_year 2016
_chemical_formula_moiety '2(C84 H70 Dy2 N12 Ni2 O31), 3(C3 H7 N O), C4 H10 O'
_chemical_formula_sum 'C181 H171 Dy4 N27 Ni4 O66'
_chemical_formula_weight 4665.28
_chemical_name_systematic
;
 ?
;
_space_group_crystal_system triclinic
_space_group_IT_number 2
_space_group_name_Hall '-P 1'
_space_group_name_H-M_alt 'P -1'
_symmetry_space_group_name_Hall '-P 1'
_symmetry_space_group_name_H-M 'P -1'
_atom_sites_solution_hydrogens mixed
_audit_creation_date 2014-12-08
_audit_creation_method
;
Olex2 1.2
(compiled 2014.11.28 svn.r3106 for OlexSys, GUI svn.r4959)
;
_audit_update_record
;
2015-11-15 deposited with the CCDC.
2015-12-17 downloaded from the CCDC.
;
_cell_angle_alpha 98.527(3)
_cell_angle_beta 98.268(3)
_cell_angle_gamma 111.403(4)
_cell_formula_units_Z 1
_cell_length_a 14.1586(6)
_cell_length_b 17.2590(7)
_cell_length_c 22.3936(8)
_cell_measurement_reflns_used 10941
_cell_measurement_temperature 173
_cell_measurement_theta_max 29.1600
_cell_measurement_theta_min 3.7600
_cell_volume 4920.7(4)
_computing_cell_refinement
;
CrysAlisPro, Agilent Technologies,
Version 1.171.37.34i (release 04-08-2014 CrysAlis171 .NET)
(compiled Aug  4 2014,14:34:23)
;
_computing_data_collection
;
CrysAlisPro, Agilent Technologies,
Version 1.171.37.34i (release 04-08-2014 CrysAlis171 .NET)
(compiled Aug  4 2014,14:34:23)
;
_computing_data_reduction
;
CrysAlisPro, Agilent Technologies,
Version 1.171.37.34i (release 04-08-2014 CrysAlis171 .NET)
(compiled Aug  4 2014,14:34:23)
;
_computing_molecular_graphics 'Olex2 (Dolomanov et al., 2009)'
_computing_publication_material 'Olex2 (Dolomanov et al., 2009)'
_computing_structure_refinement 'ShelXL (Sheldrick, 2008)'
_diffrn_ambient_temperature 173
_diffrn_detector 'CCD plate'
_diffrn_detector_area_resol_mean 16.1033
_diffrn_detector_type Eos
_diffrn_measured_fraction_theta_full 0.984
_diffrn_measured_fraction_theta_max 0.809
_diffrn_measurement_details
;
  1 omega  -82.00   11.00   1.0000   15.1400
omega____ theta____ kappa____ phi______ frames
    -      -16.1295  -77.0000  -60.0000 93

  2 omega  -33.00   51.00   1.0000   15.1400
omega____ theta____ kappa____ phi______ frames
    -      -16.1295   57.0000 -180.0000 84

  3 omega  -43.00   48.00   1.0000   15.1400
omega____ theta____ kappa____ phi______ frames
    -      -16.1295   77.0000   60.0000 91

  4 omega   -3.00   47.00   1.0000   15.1400
omega____ theta____ kappa____ phi______ frames
    -       16.7545  -99.0000 -150.0000 50
;
_diffrn_measurement_device 'four-circle diffractometer'
_diffrn_measurement_device_type 'Xcalibur, Eos, Gemini ultra'
_diffrn_measurement_method '\w scans'
_diffrn_orient_matrix_UB_11 0.0028415000
_diffrn_orient_matrix_UB_12 -0.0061424000
_diffrn_orient_matrix_UB_13 0.0307271000
_diffrn_orient_matrix_UB_21 0.0092465000
_diffrn_orient_matrix_UB_22 -0.0373109000
_diffrn_orient_matrix_UB_23 -0.0090075000
_diffrn_orient_matrix_UB_31 0.0542397000
_diffrn_orient_matrix_UB_32 0.0248144000
_diffrn_orient_matrix_UB_33 0.0070862000
_diffrn_radiation_monochromator graphite
_diffrn_radiation_probe x-ray
_diffrn_radiation_type MoK\a
_diffrn_radiation_wavelength 0.71073
_diffrn_reflns_av_R_equivalents 0.0315
_diffrn_reflns_av_unetI/netI 0.0630
_diffrn_reflns_laue_measured_fraction_full 0.984
_diffrn_reflns_laue_measured_fraction_max 0.809
_diffrn_reflns_limit_h_max 19
_diffrn_reflns_limit_h_min -18
_diffrn_reflns_limit_k_max 21
_diffrn_reflns_limit_k_min -23
_diffrn_reflns_limit_l_max 25
_diffrn_reflns_limit_l_min -30
_diffrn_reflns_number 33792
_diffrn_reflns_point_group_measured_fraction_full 0.984
_diffrn_reflns_point_group_measured_fraction_max 0.809
_diffrn_reflns_theta_full 26.000
_diffrn_reflns_theta_max 29.414
_diffrn_reflns_theta_min 3.357
_diffrn_source 'Enhance (Mo) X-ray Source'
_exptl_absorpt_coefficient_mu 1.966
_exptl_absorpt_correction_T_max 1.00000
_exptl_absorpt_correction_T_min 0.38858
_exptl_absorpt_correction_type multi-scan
_exptl_absorpt_process_details
;
CrysAlisPro, Agilent Technologies,
Version 1.171.37.34i (release 04-08-2014 CrysAlis171 .NET)
(compiled Aug  4 2014,14:34:23)
Empirical absorption correction using spherical harmonics,
 implemented in SCALE3 ABSPACK scaling algorithm.
;
_exptl_crystal_colour red
_exptl_crystal_colour_primary red
_exptl_crystal_density_diffrn 1.574
_exptl_crystal_description block
_exptl_crystal_F_000 2350
_exptl_crystal_size_max 0.2
_exptl_crystal_size_mid 0.18
_exptl_crystal_size_min 0.14
_refine_diff_density_max 1.322
_refine_diff_density_min -0.928
_refine_diff_density_rms 0.112
_refine_ls_extinction_method none
_refine_ls_goodness_of_fit_ref 1.053
_refine_ls_hydrogen_treatment mixed
_refine_ls_matrix_type full
_refine_ls_number_parameters 1284
_refine_ls_number_reflns 21989
_refine_ls_number_restraints 19
_refine_ls_restrained_S_all 1.066
_refine_ls_R_factor_all 0.0618
_refine_ls_R_factor_gt 0.0425
_refine_ls_shift/su_max 0.030
_refine_ls_shift/su_mean 0.000
_refine_ls_structure_factor_coef Fsqd
_refine_ls_weighting_details 'w=1/[\s^2^(Fo^2^)+(0.0415P)^2^+2.4718P] where P=(Fo^2^+2Fc^2^)/3'
_refine_ls_weighting_scheme calc
_refine_ls_wR_factor_gt 0.0968
_refine_ls_wR_factor_ref 0.1096
_reflns_Friedel_coverage 0.000
_reflns_number_gt 17058
_reflns_number_total 21989
_reflns_threshold_expression 'I > 2\s(I)'
_cod_data_source_file c5ce02109j3.cif
_cod_data_source_block 21_CCDC_1406237
_cod_depositor_comments 'Adding full bibliography for 7223506--7223525.cif.'
_cod_database_code 7223514
_shelxl_version_number 2014-1
_chemical_oxdiff_formula C80H60N8O20Ni2Dy2
_shelx_space_group_comment
;
The symmetry employed for this shelxl refinement is uniquely defined
by the following loop, which should always be used as a source of
symmetry information in preference to the above space-group names.
They are only intended as comments.
;
_reflns_odcompleteness_completeness 98.37
_reflns_odcompleteness_iscentric 1
_reflns_odcompleteness_theta 26.32
_olex2_refinement_description
;
1. Fixed Uiso
 At 1.2 times of:
  All C(H) groups, All C(H,H) groups
 At 1.5 times of:
  All C(H,H,H) groups
2. Restrained distances
 C98-C97
 1.53 with sigma of 0.02
 C96-C95
 1.53 with sigma of 0.02
 C96-O24
 1.43 with sigma of 0.02
 O24-C97
 1.43 with sigma of 0.02
 C91-N14
 1.46 with sigma of 0.02
 N6-C94
 1.46 with sigma of 0.02
 N6-C64
 1.46 with sigma of 0.02
 N8-C93
 1.46 with sigma of 0.02
 N8-C70
 1.46 with sigma of 0.02
3. Restrained planarity
 O34, C90, N14, C91, C92
 with sigma of 0.1
 O26, C68, N8, C70, C69
 with sigma of 0.1
 O26, C68, N8, C69, C93
 with sigma of 0.1
 O17, C62, N6, C63, C64
 with sigma of 0.1
 C62, O17, N6, C94, C63
 with sigma of 0.1
4. Others
 Fixed Sof: C94(0.5) H94A(0.5) H94B(0.5) H94C(0.5) C70(0.5) H70A(0.5)
 H70B(0.5) H70C(0.5) C92(0.5) H92A(0.5) H92B(0.5) H92C(0.5) N14(0.5) C90(0.5)
 H90(0.5) O34(0.5) C91(0.5) H91A(0.5) H91B(0.5) H91C(0.5) O24(0.5) C97(0.5)
 H97A(0.5) H97B(0.5) C95(0.5) H95A(0.5) H95B(0.5) H95C(0.5) C96(0.5) H96A(0.5)
 H96B(0.5) C98(0.5) H24(0.5) H98A(0.5) H98B(0.5) C64(0.5) H64A(0.5) H64B(0.5)
 H64C(0.5) C93(0.5) H93A(0.5) H93B(0.5) H93C(0.5)
5.a Secondary CH2 refined with riding coordinates:
 C97(H97A,H97B), C96(H96A,H96B)
5.b Aromatic/amide H refined with riding coordinates:
 C44(H44), C53(H53), C35(H35), C46(H46), C10(H10), C17(H17), C8(H8), C12(H12),
 C26(H26), C3(H3), C28(H28), C13(H13), C75(H75), C61(H61), C33(H33), C32(H32),
 C87(H87), C48(H48), C5(H5), C57(H57), C14(H14), C4(H4), C15(H15), C49(H49),
 C50(H50), C21(H21), C31(H31), C79(H79), C39(H39), C51(H51), C59(H59), C77(H77),
  C41(H41), C30(H30), C22(H22), C86(H86), C62(H62), C65(H65), C82(H82),
 C23(H23), C40(H40), C84(H84), C68(H68), C90(H90)
5.c Idealised Me refined as rotating group:
 C37(H37A,H37B,H37C), C1(H1A,H1B,H1C), C19(H19A,H19B,H19C), C88(H88A,H88B,
 H88C), C89(H89A,H89B,H89C), C69(H69A,H69B,H69C), C63(H63A,H63B,H63C), C94(H94A,
 H94B,H94C), C66(H66A,H66B,H66C), C70(H70A,H70B,H70C), C92(H92A,H92B,H92C),
 C67(H67A,H67B,H67C), C91(H91A,H91B,H91C), C95(H95A,H95B,H95C), C98(H24,H98A,
 H98B), C64(H64A,H64B,H64C), C93(H93A,H93B,H93C)
;
_olex2_submission_special_instructions 'No special instructions were received'

loop_
_space_group_symop_operation_xyz
'x, y, z'
'-x, -y, -z'

loop_
_atom_site_label
_atom_site_type_symbol
_atom_site_fract_x
_atom_site_fract_y
_atom_site_fract_z
_atom_site_U_iso_or_equiv
_atom_site_adp_type
_atom_site_occupancy
_atom_site_site_symmetry_order
_atom_site_calc_flag
_atom_site_refinement_flags_posn
_atom_site_refinement_flags_occupancy
_atom_site_disorder_assembly
_atom_site_disorder_group
Dy1 Dy 0.71355(2) 0.37251(2) 0.72616(2) 0.02169(6) Uani 1 1 d . . . .
Dy2 Dy 0.28241(2) 0.14472(2) 0.75201(2) 0.02278(6) Uani 1 1 d . . . .
Ni2 Ni 0.51747(4) 0.32435(3) 0.80214(2) 0.02043(11) Uani 1 1 d . . . .
Ni1 Ni 0.48752(4) 0.19215(3) 0.68406(2) 0.01975(11) Uani 1 1 d . . . .
O7 O 0.4708(2) 0.19208(16) 0.77614(12) 0.0216(6) Uani 1 1 d . . . .
O1 O 0.5337(2) 0.31963(18) 0.71292(13) 0.0213(6) Uani 1 1 d . . . .
O10 O 0.64465(19) 0.22424(16) 0.68677(12) 0.0214(6) Uani 1 1 d . . . .
O9 O 0.3379(2) 0.17641(17) 0.66611(12) 0.0243(6) Uani 1 1 d . . . .
O28 O 0.4561(2) 0.06536(17) 0.67630(12) 0.0247(6) Uani 1 1 d . . . .
O18 O 0.8287(2) 0.36377(19) 0.66740(13) 0.0305(7) Uani 1 1 d . . . .
O3 O 0.6703(2) 0.34679(17) 0.81773(12) 0.0233(6) Uani 1 1 d . . . .
O27 O 0.3249(2) 0.02551(17) 0.72617(13) 0.0271(7) Uani 1 1 d . . . .
O12 O 0.6747(2) 0.49257(18) 0.76591(14) 0.0302(7) Uani 1 1 d . . . .
O11 O 0.5405(2) 0.44918(17) 0.81345(13) 0.0268(6) Uani 1 1 d . . . .
O4 O 0.3596(2) 0.29006(17) 0.79977(12) 0.0229(6) Uani 1 1 d . . . .
O8 O 0.1838(2) 0.21307(19) 0.68436(13) 0.0296(7) Uani 1 1 d . . . .
O6 O 0.1599(2) 0.12998(19) 0.80477(13) 0.0324(7) Uani 1 1 d . . . .
O2 O 0.8303(2) 0.31982(19) 0.79961(13) 0.0285(7) Uani 1 1 d . . . .
O25 O 0.6771(3) 0.4326(2) 0.64353(14) 0.0383(8) Uani 1 1 d . . . .
O33 O 0.1338(2) 0.0380(2) 0.68055(15) 0.0386(8) Uani 1 1 d . . . .
N3 N 0.4849(3) 0.1816(2) 0.59334(15) 0.0242(7) Uani 1 1 d . . . .
N1 N 0.5226(2) 0.3352(2) 0.89294(15) 0.0225(7) Uani 1 1 d . . . .
O17 O 0.8672(3) 0.4902(2) 0.77901(16) 0.0443(9) Uani 1 1 d . . . .
N2 N 0.3524(3) 0.1309(2) 0.85541(16) 0.0250(8) Uani 1 1 d . . . .
O19 O 0.9742(2) 0.3503(2) 0.64879(15) 0.0452(9) Uani 1 1 d . . . .
O5 O -0.0224(3) 0.1415(2) 0.82655(16) 0.0432(8) Uani 1 1 d . . . .
C36 C 0.5062(3) 0.1492(2) 0.81462(18) 0.0214(8) Uani 1 1 d . . . .
C54 C 0.6501(3) 0.1806(2) 0.63305(18) 0.0216(8) Uani 1 1 d . . . .
C27 C 0.4457(3) 0.1174(3) 0.85794(19) 0.0250(9) Uani 1 1 d . . . .
O16 O 0.4152(3) 0.6497(3) 0.90798(18) 0.0564(11) Uani 1 1 d . . . .
C45 C 0.5677(3) 0.1595(2) 0.58020(18) 0.0221(9) Uani 1 1 d . . . .
C43 C 0.2957(3) 0.2017(3) 0.62018(19) 0.0255(9) Uani 1 1 d . . . .
C18 C 0.3510(3) 0.3262(2) 0.85539(18) 0.0236(9) Uani 1 1 d . . . .
C7 C 0.7189(3) 0.3283(2) 0.86451(18) 0.0216(8) Uani 1 1 d . . . .
O22 O 0.8411(3) 0.1843(3) 0.36585(17) 0.0577(11) Uani 1 1 d . . . .
N13 N -0.0144(3) -0.0796(3) 0.6550(2) 0.0421(10) Uani 1 1 d . . . .
C80 C 0.3991(3) 0.0172(3) 0.70531(19) 0.0258(9) Uani 1 1 d . . . .
C44 C 0.4204(3) 0.1919(3) 0.55278(19) 0.0268(9) Uani 1 1 d . . . .
H44 H 0.4311 0.1876 0.5117 0.032 Uiso 1 1 calc R . . .
C53 C 0.7294(3) 0.1545(3) 0.62657(19) 0.0270(9) Uani 1 1 d . . . .
H53 H 0.7831 0.1661 0.6615 0.032 Uiso 1 1 calc R . . .
C35 C 0.5939(3) 0.1343(2) 0.81218(18) 0.0231(9) Uani 1 1 d . . . .
H35 H 0.6337 0.1553 0.7830 0.028 Uiso 1 1 calc R . . .
C11 C 0.3417(3) 0.4043(3) 0.97346(19) 0.0257(9) Uani 1 1 d . . . .
O23 O 0.9637(3) 0.2053(3) 0.44249(19) 0.0640(12) Uani 1 1 d . . . .
C46 C 0.5683(3) 0.1151(3) 0.52432(19) 0.0256(9) Uani 1 1 d . . . .
H46 H 0.5120 0.1004 0.4902 0.031 Uiso 1 1 calc R . . .
C72 C 0.8848(3) 0.3462(3) 0.6320(2) 0.0301(10) Uani 1 1 d . . . .
N5 N 0.4884(4) 0.7102(3) 0.9019(2) 0.0528(12) Uani 1 1 d . . . .
C9 C 0.4357(3) 0.3497(2) 0.90757(18) 0.0222(8) Uani 1 1 d . . . .
C2 C 0.8094(3) 0.3142(3) 0.85782(18) 0.0247(9) Uani 1 1 d . . . .
C6 C 0.6864(3) 0.3210(3) 0.92134(18) 0.0247(9) Uani 1 1 d . . . .
C16 C 0.2572(3) 0.3787(3) 0.92277(19) 0.0267(9) Uani 1 1 d . . . .
C47 C 0.6516(3) 0.0909(3) 0.51707(19) 0.0249(9) Uani 1 1 d . . . .
C42 C 0.3309(3) 0.2098(3) 0.56490(19) 0.0283(9) Uani 1 1 d . . . .
C10 C 0.4312(3) 0.3884(3) 0.96436(19) 0.0265(9) Uani 1 1 d . . . .
H10 H 0.4885 0.4050 0.9982 0.032 Uiso 1 1 calc R . . .
C55 C 0.6109(3) 0.5038(3) 0.79612(19) 0.0270(9) Uani 1 1 d . . . .
O26 O 0.4216(3) 0.4119(3) 0.66506(19) 0.0604(11) Uani 1 1 d . . . .
O20 O 0.5720(3) 0.3451(3) 0.48794(18) 0.0706(13) Uani 1 1 d . . . .
C17 C 0.2649(3) 0.3408(3) 0.8642(2) 0.0275(9) Uani 1 1 d . . . .
H17 H 0.2086 0.3251 0.8299 0.033 Uiso 1 1 calc R . . .
C38 C 0.2086(3) 0.2211(3) 0.6273(2) 0.0296(10) Uani 1 1 d . . . .
N9 N 0.6105(3) 0.3116(3) 0.4528(2) 0.0479(11) Uani 1 1 d . . . .
C8 C 0.5930(3) 0.3304(3) 0.93343(19) 0.0263(9) Uani 1 1 d . . . .
H8 H 0.5830 0.3332 0.9746 0.032 Uiso 1 1 calc R . . .
C73 C 0.8367(3) 0.3172(3) 0.56328(19) 0.0267(9) Uani 1 1 d . . . .
C12 C 0.3358(3) 0.4455(3) 1.0317(2) 0.0306(10) Uani 1 1 d . . . .
H12 H 0.3933 0.4639 1.0656 0.037 Uiso 1 1 calc R . . .
C52 C 0.7326(3) 0.1106(3) 0.56862(19) 0.0259(9) Uani 1 1 d . . . .
O30 O 0.3498(4) -0.3092(3) 0.7874(3) 0.0928(17) Uani 1 1 d . . . .
O15 O 0.5058(4) 0.7840(3) 0.9243(3) 0.0933(18) Uani 1 1 d . . . .
C26 C 0.3238(3) 0.1467(3) 0.9067(2) 0.0303(10) Uani 1 1 d . . . .
H26 H 0.3706 0.1532 0.9439 0.036 Uiso 1 1 calc R . . .
C3 C 0.8658(3) 0.2939(3) 0.9036(2) 0.0331(10) Uani 1 1 d . . . .
H3 H 0.9260 0.2843 0.8974 0.040 Uiso 1 1 calc R . . .
N10 N 0.8842(3) 0.2113(3) 0.4198(2) 0.0441(11) Uani 1 1 d . . . .
C24 C 0.2280(4) 0.1553(3) 0.9131(2) 0.0326(10) Uani 1 1 d . . . .
C34 C 0.6267(3) 0.0888(3) 0.85172(19) 0.0269(9) Uani 1 1 d . . . .
O21 O 0.5733(4) 0.2866(4) 0.3983(2) 0.0996(19) Uani 1 1 d . . . .
C28 C 0.4736(4) 0.0704(3) 0.8952(2) 0.0336(11) Uani 1 1 d . . . .
H28 H 0.4313 0.0478 0.9229 0.040 Uiso 1 1 calc R . . .
C13 C 0.2493(4) 0.4592(3) 1.0398(2) 0.0358(11) Uani 1 1 d . . . .
H13 H 0.2462 0.4864 1.0791 0.043 Uiso 1 1 calc R . . .
C75 C 0.7462(3) 0.3266(3) 0.5403(2) 0.0295(10) Uani 1 1 d . . . .
H75 H 0.7133 0.3509 0.5671 0.035 Uiso 1 1 calc R . . .
C61 C 0.7084(4) 0.6616(3) 0.8107(2) 0.0366(11) Uani 1 1 d . . . .
H61 H 0.7596 0.6509 0.7917 0.044 Uiso 1 1 calc R . . .
C29 C 0.5640(3) 0.0546(3) 0.8935(2) 0.0312(10) Uani 1 1 d . . . .
C33 C 0.7181(4) 0.0738(3) 0.8512(2) 0.0340(10) Uani 1 1 d . . . .
H33 H 0.7603 0.0960 0.8233 0.041 Uiso 1 1 calc R . . .
C32 C 0.7476(4) 0.0285(3) 0.8893(2) 0.0420(12) Uani 1 1 d . . . .
H32 H 0.8111 0.0215 0.8891 0.050 Uiso 1 1 calc R . . .
O31 O 0.6589(4) -0.1920(4) 0.7086(3) 0.105(2) Uani 1 1 d . . . .
C81 C 0.4265(3) -0.0562(3) 0.71687(19) 0.0280(9) Uani 1 1 d . . . .
C76 C 0.7052(3) 0.2999(3) 0.4778(2) 0.0318(10) Uani 1 1 d . . . .
C56 C 0.6213(3) 0.5946(3) 0.81650(19) 0.0290(10) Uani 1 1 d . . . .
C58 C 0.5629(4) 0.6938(3) 0.8679(2) 0.0366(11) Uani 1 1 d . . . .
C87 C 0.0799(4) -0.0337(3) 0.6867(2) 0.0379(11) Uani 1 1 d . . . .
H87 H 0.1091 -0.0570 0.7166 0.045 Uiso 1 1 calc R . . .
C48 C 0.6555(3) 0.0460(3) 0.4596(2) 0.0306(10) Uani 1 1 d . . . .
H48 H 0.6002 0.0313 0.4249 0.037 Uiso 1 1 calc R . . .
N6 N 1.0257(4) 0.5494(3) 0.8429(2) 0.0638(15) Uani 1 1 d D . . .
C5 C 0.7460(3) 0.3009(3) 0.96778(19) 0.0324(10) Uani 1 1 d . . . .
H5 H 0.7253 0.2964 1.0061 0.039 Uiso 1 1 calc R . . .
C25 C 0.1497(3) 0.1443(3) 0.8618(2) 0.0307(10) Uani 1 1 d . . . .
C57 C 0.5483(4) 0.6111(3) 0.8453(2) 0.0337(10) Uani 1 1 d . . . .
H57 H 0.4885 0.5654 0.8493 0.040 Uiso 1 1 calc R . . .
C14 C 0.1645(4) 0.4325(3) 0.9895(2) 0.0413(12) Uani 1 1 d . . . .
H14 H 0.1036 0.4413 0.9949 0.050 Uiso 1 1 calc R . . .
C4 C 0.8335(4) 0.2876(3) 0.9590(2) 0.0373(11) Uani 1 1 d . . . .
H4 H 0.8722 0.2740 0.9911 0.045 Uiso 1 1 calc R . . .
C15 C 0.1693(4) 0.3941(3) 0.9327(2) 0.0362(11) Uani 1 1 d . . . .
H15 H 0.1117 0.3773 0.8991 0.043 Uiso 1 1 calc R . . .
C49 C 0.7365(4) 0.0236(3) 0.4532(2) 0.0391(12) Uani 1 1 d . . . .
H49 H 0.7381 -0.0059 0.4142 0.047 Uiso 1 1 calc R . . .
C50 C 0.8174(4) 0.0440(3) 0.5040(2) 0.0430(12) Uani 1 1 d . . . .
H50 H 0.8742 0.0284 0.4993 0.052 Uiso 1 1 calc R . . .
C21 C 0.0460(4) 0.1714(3) 0.9344(2) 0.0428(12) Uani 1 1 d . . . .
H21 H -0.0164 0.1761 0.9417 0.051 Uiso 1 1 calc R . . .
O13 O 0.8678(4) 0.7977(3) 0.7966(3) 0.0831(16) Uani 1 1 d . . . .
C20 C 0.0562(4) 0.1494(3) 0.8740(2) 0.0348(11) Uani 1 1 d . . . .
C31 C 0.6843(4) -0.0080(3) 0.9290(2) 0.0479(13) Uani 1 1 d . . . .
H31 H 0.7036 -0.0414 0.9545 0.057 Uiso 1 1 calc R . . .
C79 C 0.8828(3) 0.2811(3) 0.5237(2) 0.0326(10) Uani 1 1 d . . . .
H79 H 0.9456 0.2755 0.5390 0.039 Uiso 1 1 calc R . . .
C39 C 0.1594(4) 0.2469(3) 0.5830(2) 0.0423(12) Uani 1 1 d . . . .
H39 H 0.1016 0.2601 0.5892 0.051 Uiso 1 1 calc R . . .
C37 C 0.0899(3) 0.2206(3) 0.6941(2) 0.0397(12) Uani 1 1 d . . . .
H37A H 0.0323 0.1820 0.6602 0.060 Uiso 1 1 calc GR . . .
H37B H 0.0968 0.2794 0.6954 0.060 Uiso 1 1 calc GR . . .
H37C H 0.0761 0.2054 0.7334 0.060 Uiso 1 1 calc GR . . .
C1 C 0.9117(4) 0.2952(3) 0.7845(2) 0.0387(11) Uani 1 1 d . . . .
H1A H 0.9165 0.2985 0.7417 0.058 Uiso 1 1 calc GR . . .
H1B H 0.8966 0.2365 0.7892 0.058 Uiso 1 1 calc GR . . .
H1C H 0.9778 0.3336 0.8123 0.058 Uiso 1 1 calc GR . . .
C51 C 0.8164(4) 0.0864(3) 0.5609(2) 0.0384(11) Uani 1 1 d . . . .
H51 H 0.8720 0.0994 0.5951 0.046 Uiso 1 1 calc R . . .
C59 C 0.6482(4) 0.7625(3) 0.8621(2) 0.0460(13) Uani 1 1 d . . . .
H59 H 0.6573 0.8196 0.8775 0.055 Uiso 1 1 calc R . . .
C77 C 0.7473(4) 0.2616(3) 0.4364(2) 0.0338(11) Uani 1 1 d . . . .
H77 H 0.7165 0.2424 0.3935 0.041 Uiso 1 1 calc R . . .
N4 N 0.8128(4) 0.8136(3) 0.8276(3) 0.0664(15) Uani 1 1 d . . . .
C19 C -0.0650(4) 0.0611(3) 0.7827(3) 0.0493(14) Uani 1 1 d . . . .
H19A H -0.0150 0.0585 0.7572 0.074 Uiso 1 1 calc GR . . .
H19B H -0.1295 0.0555 0.7561 0.074 Uiso 1 1 calc GR . . .
H19C H -0.0797 0.0145 0.8048 0.074 Uiso 1 1 calc GR . . .
N11 N 0.6327(5) -0.1375(4) 0.6932(3) 0.0833(19) Uani 1 1 d . . . .
C41 C 0.2777(4) 0.2357(3) 0.5191(2) 0.0433(12) Uani 1 1 d . . . .
H41 H 0.3004 0.2406 0.4814 0.052 Uiso 1 1 calc R . . .
C60 C 0.7194(4) 0.7437(3) 0.8329(2) 0.0432(13) Uani 1 1 d . . . .
C30 C 0.5943(4) 0.0048(3) 0.9310(2) 0.0431(12) Uani 1 1 d . . . .
H30 H 0.5519 -0.0201 0.9580 0.052 Uiso 1 1 calc R . . .
C22 C 0.1255(4) 0.1864(3) 0.9835(2) 0.0453(13) Uani 1 1 d . . . .
H22 H 0.1185 0.2025 1.0246 0.054 Uiso 1 1 calc R . . .
C78 C 0.8363(4) 0.2531(3) 0.4614(2) 0.0357(11) Uani 1 1 d . . . .
C86 C 0.5131(4) -0.0635(3) 0.6986(2) 0.0369(11) Uani 1 1 d . . . .
H86 H 0.5531 -0.0240 0.6775 0.044 Uiso 1 1 calc R . . .
O14 O 0.8290(4) 0.8848(3) 0.8553(3) 0.119(2) Uani 1 1 d . . . .
C62 C 0.9596(4) 0.5052(3) 0.7916(2) 0.0465(13) Uani 1 1 d . . . .
H62 H 0.9865 0.4818 0.7603 0.056 Uiso 1 1 calc R . . .
C65 C 0.6177(5) 0.4629(4) 0.6214(3) 0.0546(15) Uani 1 1 d . . . .
H65 H 0.5475 0.4248 0.6050 0.065 Uiso 1 1 calc R . . .
C82 C 0.3683(4) -0.1150(3) 0.7468(2) 0.0381(11) Uani 1 1 d . . . .
H82 H 0.3092 -0.1106 0.7598 0.046 Uiso 1 1 calc R . . .
C23 C 0.2154(4) 0.1781(3) 0.9733(2) 0.0397(12) Uani 1 1 d . . . .
H23 H 0.2696 0.1879 1.0075 0.048 Uiso 1 1 calc R . . .
O32 O 0.6754(5) -0.0897(4) 0.6611(4) 0.160(3) Uani 1 1 d . . . .
C85 C 0.5400(4) -0.1297(3) 0.7119(3) 0.0472(13) Uani 1 1 d . . . .
C40 C 0.1944(4) 0.2540(4) 0.5279(2) 0.0498(14) Uani 1 1 d . . . .
H40 H 0.1597 0.2716 0.4964 0.060 Uiso 1 1 calc R . . .
C83 C 0.3980(4) -0.1800(3) 0.7572(3) 0.0488(14) Uani 1 1 d . . . .
N12 N 0.3343(5) -0.2441(4) 0.7881(4) 0.092(2) Uani 1 1 d . . . .
C84 C 0.4835(4) -0.1898(4) 0.7407(3) 0.0521(14) Uani 1 1 d . . . .
H84 H 0.5022 -0.2354 0.7488 0.063 Uiso 1 1 calc R . . .
N7 N 0.6418(5) 0.5422(4) 0.6183(3) 0.0784(17) Uani 1 1 d . . . .
C68 C 0.3640(4) 0.4189(3) 0.6999(3) 0.0498(14) Uani 1 1 d . . . .
H68 H 0.3661 0.3937 0.7347 0.060 Uiso 1 1 calc R . . .
N8 N 0.2999(5) 0.4578(4) 0.6936(3) 0.0771(17) Uani 1 1 d D . . .
C88 C -0.0750(5) -0.1627(4) 0.6659(3) 0.076(2) Uani 1 1 d . . . .
H88A H -0.0875 -0.2070 0.6293 0.114 Uiso 1 1 calc GR . . .
H88B H -0.1416 -0.1638 0.6740 0.114 Uiso 1 1 calc GR . . .
H88C H -0.0367 -0.1733 0.7017 0.114 Uiso 1 1 calc GR . . .
C89 C -0.0619(5) -0.0504(4) 0.6071(4) 0.080(2) Uani 1 1 d . . . .
H89A H -0.0196 0.0097 0.6094 0.119 Uiso 1 1 calc GR . . .
H89B H -0.1316 -0.0567 0.6125 0.119 Uiso 1 1 calc GR . . .
H89C H -0.0669 -0.0843 0.5667 0.119 Uiso 1 1 calc GR . . .
C69 C 0.2399(5) 0.4680(4) 0.7393(3) 0.078(2) Uani 1 1 d . . . .
H69A H 0.2470 0.4346 0.7701 0.117 Uiso 1 1 calc GR . . .
H69B H 0.1666 0.4480 0.7189 0.117 Uiso 1 1 calc GR . . .
H69C H 0.2656 0.5283 0.7597 0.117 Uiso 1 1 calc GR . . .
O29 O 0.2749(6) -0.2256(5) 0.8160(4) 0.182(4) Uani 1 1 d . . . .
C63 C 1.1351(4) 0.5706(5) 0.8545(3) 0.079(2) Uani 1 1 d . . . .
H63A H 1.1525 0.5426 0.8189 0.118 Uiso 1 1 calc GR . . .
H63B H 1.1556 0.5512 0.8913 0.118 Uiso 1 1 calc GR . . .
H63C H 1.1722 0.6325 0.8614 0.118 Uiso 1 1 calc GR . . .
C94_a C 0.9875(10) 0.5551(8) 0.9011(5) 0.058(3) Uiso 0.5 1 d D P A 1
H94A_a H 0.9794 0.6093 0.9110 0.087 Uiso 0.5 1 calc GR P A 1
H94B_a H 1.0375 0.5520 0.9349 0.087 Uiso 0.5 1 calc GR P A 1
H94C_a H 0.9202 0.5077 0.8960 0.087 Uiso 0.5 1 calc GR P A 1
C66 C 0.7406(9) 0.6048(5) 0.6495(4) 0.121(4) Uani 1 1 d . . . .
H66A H 0.7718 0.5828 0.6813 0.181 Uiso 1 1 calc GR . . .
H66B H 0.7328 0.6562 0.6690 0.181 Uiso 1 1 calc GR . . .
H66C H 0.7854 0.6188 0.6198 0.181 Uiso 1 1 calc GR . . .
C70_a C 0.2576(13) 0.4704(10) 0.6332(6) 0.079(4) Uiso 0.5 1 d D P B 1
H70A_a H 0.2889 0.5309 0.6320 0.119 Uiso 0.5 1 calc GR P B 1
H70B_a H 0.1821 0.4519 0.6273 0.119 Uiso 0.5 1 calc GR P B 1
H70C_a H 0.2739 0.4367 0.6000 0.119 Uiso 0.5 1 calc GR P B 1
C92 C 0.0738(7) -0.0508(6) 0.9391(4) 0.038(2) Uiso 0.5 1 d . P . .
H92A H 0.1331 -0.0064 0.9692 0.056 Uiso 0.5 1 calc GR P . .
H92B H 0.0301 -0.0905 0.9606 0.056 Uiso 0.5 1 calc GR P . .
H92C H 0.0331 -0.0244 0.9171 0.056 Uiso 0.5 1 calc GR P . .
N14 N 0.1100(7) -0.0951(6) 0.8967(4) 0.054(2) Uiso 0.5 1 d D P . .
C90 C 0.1232(7) -0.0764(7) 0.8430(5) 0.043(2) Uiso 0.5 1 d . P . .
H90 H 0.1082 -0.0295 0.8340 0.051 Uiso 0.5 1 calc R P . .
O34 O 0.1497(7) -0.1090(6) 0.8073(5) 0.081(3) Uiso 0.5 1 d . P . .
C67 C 0.5683(9) 0.5748(7) 0.5901(5) 0.146(4) Uani 1 1 d . . . .
H67A H 0.5931 0.6000 0.5560 0.220 Uiso 1 1 calc GR . . .
H67B H 0.5626 0.6183 0.6212 0.220 Uiso 1 1 calc GR . . .
H67C H 0.5001 0.5279 0.5743 0.220 Uiso 1 1 calc GR . . .
C91 C 0.1291(16) -0.1593(11) 0.9114(10) 0.137(7) Uiso 0.5 1 d D P . .
H91A H 0.1369 -0.1548 0.9562 0.206 Uiso 0.5 1 calc GR P . .
H91B H 0.1933 -0.1583 0.8994 0.206 Uiso 0.5 1 calc GR P . .
H91C H 0.0713 -0.2128 0.8897 0.206 Uiso 0.5 1 calc GR P . .
O24 O 0.9866(6) 0.6198(5) 0.6120(3) 0.0521(19) Uiso 0.5 1 d D P . .
C97 C 1.0764(12) 0.6043(11) 0.6616(7) 0.094(5) Uiso 0.5 1 d D P . .
H97A H 1.0629 0.5452 0.6659 0.113 Uiso 0.5 1 calc R P . .
H97B H 1.1504 0.6408 0.6650 0.113 Uiso 0.5 1 calc R P . .
C95 C 0.8708(10) 0.5451(9) 0.5102(6) 0.072(4) Uiso 0.5 1 d D P . .
H95A H 0.8585 0.4936 0.4797 0.107 Uiso 0.5 1 calc GR P . .
H95B H 0.9027 0.5955 0.4934 0.107 Uiso 0.5 1 calc GR P . .
H95C H 0.8046 0.5433 0.5196 0.107 Uiso 0.5 1 calc GR P . .
C96 C 0.9429(14) 0.5498(10) 0.5688(7) 0.115(6) Uiso 0.5 1 d D P . .
H96A H 0.9034 0.5039 0.5882 0.138 Uiso 0.5 1 calc R P . .
H96B H 0.9996 0.5352 0.5561 0.138 Uiso 0.5 1 calc R P . .
C98 C 1.0191(12) 0.6399(10) 0.6835(8) 0.093(5) Uiso 0.5 1 d D P . .
H24 H 0.9856 0.6590 0.6507 0.139 Uiso 0.5 1 calc GR P . .
H98A H 1.0623 0.6890 0.7171 0.139 Uiso 0.5 1 calc GR P . .
H98B H 0.9658 0.5986 0.6993 0.139 Uiso 0.5 1 calc GR P . .
C64_b C 0.9940(16) 0.6113(12) 0.8789(9) 0.129(7) Uiso 0.5 1 d D P A 2
H64A_b H 1.0073 0.6612 0.8603 0.193 Uiso 0.5 1 calc GR P A 2
H64B_b H 1.0339 0.6291 0.9216 0.193 Uiso 0.5 1 calc GR P A 2
H64C_b H 0.9197 0.5845 0.8785 0.193 Uiso 0.5 1 calc GR P A 2
C93_b C 0.3103(15) 0.5116(11) 0.6471(8) 0.102(6) Uiso 0.5 1 d D P B 2
H93A_b H 0.3594 0.5700 0.6666 0.154 Uiso 0.5 1 calc GR P B 2
H93B_b H 0.2424 0.5118 0.6308 0.154 Uiso 0.5 1 calc GR P B 2
H93C_b H 0.3360 0.4885 0.6133 0.154 Uiso 0.5 1 calc GR P B 2
H1 H 0.508(3) 0.345(3) 0.698(2) 0.023(13) Uiso 1 1 d . . . .

loop_
_atom_site_aniso_label
_atom_site_aniso_U_11
_atom_site_aniso_U_22
_atom_site_aniso_U_33
_atom_site_aniso_U_23
_atom_site_aniso_U_13
_atom_site_aniso_U_12
Dy1 0.02076(10) 0.01986(10) 0.02138(10) 0.00161(8) 0.00274(8) 0.00631(8)
Dy2 0.01907(10) 0.02291(11) 0.02354(10) 0.00185(8) 0.00335(8) 0.00678(8)
Ni2 0.0192(3) 0.0197(3) 0.0195(2) 0.0006(2) 0.0016(2) 0.0067(2)
Ni1 0.0197(3) 0.0185(3) 0.0182(2) 0.0013(2) 0.0018(2) 0.0063(2)
O7 0.0244(15) 0.0193(14) 0.0220(14) 0.0044(11) 0.0051(12) 0.0096(12)
O1 0.0245(15) 0.0180(15) 0.0223(15) 0.0046(12) 0.0024(12) 0.0102(13)
O10 0.0168(14) 0.0207(14) 0.0200(13) -0.0026(11) 0.0000(11) 0.0040(11)
O9 0.0194(14) 0.0284(16) 0.0243(14) 0.0054(12) 0.0018(12) 0.0099(12)
O28 0.0277(16) 0.0188(14) 0.0237(14) 0.0021(12) 0.0046(13) 0.0059(12)
O18 0.0294(16) 0.0339(17) 0.0279(16) 0.0063(13) 0.0066(13) 0.0120(14)
O3 0.0213(14) 0.0277(15) 0.0219(14) 0.0067(12) 0.0039(12) 0.0104(12)
O27 0.0198(15) 0.0231(15) 0.0326(16) 0.0007(13) 0.0040(13) 0.0043(12)
O12 0.0293(16) 0.0244(16) 0.0353(17) 0.0034(13) 0.0103(14) 0.0088(13)
O11 0.0282(16) 0.0195(15) 0.0293(16) 0.0005(12) 0.0048(13) 0.0079(13)
O4 0.0203(14) 0.0264(15) 0.0188(13) -0.0019(12) 0.0018(11) 0.0091(12)
O8 0.0226(15) 0.0386(18) 0.0285(16) 0.0032(14) 0.0019(13) 0.0159(14)
O6 0.0244(16) 0.0425(19) 0.0301(16) 0.0057(14) 0.0083(13) 0.0131(14)
O2 0.0241(15) 0.0395(18) 0.0249(15) 0.0058(13) 0.0053(13) 0.0163(14)
O25 0.056(2) 0.045(2) 0.0324(17) 0.0153(15) 0.0136(16) 0.0363(18)
O33 0.0292(17) 0.0291(18) 0.0447(19) -0.0036(15) -0.0011(15) 0.0050(14)
N3 0.0255(19) 0.0223(18) 0.0191(17) -0.0002(14) 0.0020(15) 0.0058(15)
N1 0.0179(17) 0.0217(18) 0.0244(17) 0.0022(14) 0.0032(14) 0.0056(14)
O17 0.0294(19) 0.0323(19) 0.054(2) -0.0092(16) 0.0038(16) 0.0018(15)
N2 0.0244(18) 0.0232(18) 0.0291(19) 0.0090(15) 0.0080(15) 0.0092(15)
O19 0.0295(18) 0.072(3) 0.0364(19) 0.0072(18) 0.0036(15) 0.0254(18)
O5 0.0358(19) 0.055(2) 0.046(2) 0.0112(18) 0.0116(17) 0.0252(18)
C36 0.022(2) 0.017(2) 0.022(2) 0.0012(16) 0.0016(17) 0.0071(17)
C54 0.023(2) 0.0161(19) 0.0195(19) 0.0021(16) 0.0032(16) 0.0014(16)
C27 0.020(2) 0.032(2) 0.024(2) 0.0059(18) 0.0065(17) 0.0105(18)
O16 0.070(3) 0.064(3) 0.055(2) 0.018(2) 0.034(2) 0.039(2)
C45 0.020(2) 0.018(2) 0.022(2) 0.0029(16) 0.0041(17) 0.0015(16)
C43 0.023(2) 0.024(2) 0.024(2) 0.0020(17) -0.0048(17) 0.0075(18)
C18 0.027(2) 0.019(2) 0.022(2) 0.0021(16) 0.0052(17) 0.0061(17)
C7 0.018(2) 0.019(2) 0.0216(19) -0.0002(16) -0.0026(16) 0.0055(16)
O22 0.064(3) 0.074(3) 0.035(2) -0.0055(19) 0.012(2) 0.034(2)
N13 0.029(2) 0.032(2) 0.055(3) -0.005(2) 0.010(2) 0.0054(18)
C80 0.024(2) 0.021(2) 0.023(2) -0.0042(17) -0.0024(18) 0.0051(18)
C44 0.030(2) 0.025(2) 0.020(2) 0.0015(17) 0.0039(18) 0.0080(19)
C53 0.026(2) 0.023(2) 0.026(2) 0.0000(18) 0.0001(18) 0.0072(18)
C35 0.026(2) 0.019(2) 0.023(2) 0.0011(16) 0.0036(17) 0.0092(17)
C11 0.026(2) 0.023(2) 0.026(2) 0.0011(18) 0.0055(18) 0.0085(18)
O23 0.048(2) 0.093(3) 0.058(3) -0.005(2) 0.014(2) 0.044(2)
C46 0.026(2) 0.026(2) 0.022(2) 0.0025(17) 0.0018(17) 0.0086(18)
C72 0.027(2) 0.032(2) 0.035(2) 0.007(2) 0.009(2) 0.015(2)
N5 0.071(3) 0.050(3) 0.050(3) 0.005(2) 0.020(3) 0.037(3)
C9 0.023(2) 0.019(2) 0.024(2) 0.0029(16) 0.0041(17) 0.0079(17)
C2 0.023(2) 0.026(2) 0.021(2) 0.0028(17) 0.0013(17) 0.0071(18)
C6 0.025(2) 0.024(2) 0.0197(19) -0.0002(17) 0.0001(17) 0.0075(18)
C16 0.023(2) 0.027(2) 0.029(2) 0.0028(18) 0.0056(18) 0.0102(18)
C47 0.025(2) 0.020(2) 0.025(2) 0.0005(17) 0.0035(18) 0.0056(17)
C42 0.030(2) 0.030(2) 0.022(2) 0.0030(18) -0.0013(18) 0.012(2)
C10 0.022(2) 0.027(2) 0.024(2) 0.0014(18) 0.0000(17) 0.0072(18)
C55 0.029(2) 0.024(2) 0.026(2) 0.0034(18) -0.0003(19) 0.0118(19)
O26 0.069(3) 0.064(3) 0.058(3) 0.011(2) 0.002(2) 0.042(2)
O20 0.072(3) 0.119(4) 0.048(2) 0.009(2) 0.010(2) 0.073(3)
C17 0.023(2) 0.028(2) 0.028(2) 0.0013(18) 0.0007(18) 0.0097(18)
C38 0.027(2) 0.032(2) 0.026(2) 0.0034(19) -0.0014(19) 0.012(2)
N9 0.049(3) 0.066(3) 0.034(2) 0.006(2) -0.002(2) 0.034(2)
C8 0.028(2) 0.027(2) 0.0189(19) 0.0007(17) 0.0018(18) 0.0091(19)
C73 0.028(2) 0.025(2) 0.028(2) 0.0064(18) 0.0082(19) 0.0101(19)
C12 0.030(2) 0.031(2) 0.027(2) 0.0021(19) 0.0054(19) 0.008(2)
C52 0.025(2) 0.023(2) 0.025(2) 0.0007(17) 0.0031(18) 0.0065(18)
O30 0.084(3) 0.062(3) 0.141(5) 0.067(3) 0.014(3) 0.025(3)
O15 0.116(4) 0.055(3) 0.122(4) -0.008(3) 0.063(4) 0.045(3)
C26 0.030(2) 0.038(3) 0.024(2) 0.0111(19) 0.0063(19) 0.013(2)
C3 0.027(2) 0.041(3) 0.031(2) 0.006(2) 0.002(2) 0.015(2)
N10 0.041(3) 0.051(3) 0.042(3) 0.006(2) 0.015(2) 0.020(2)
C24 0.034(3) 0.037(3) 0.034(2) 0.013(2) 0.017(2) 0.017(2)
C34 0.026(2) 0.027(2) 0.024(2) 0.0003(18) 0.0010(18) 0.0109(19)
O21 0.101(4) 0.171(5) 0.044(2) -0.019(3) -0.020(3) 0.103(4)
C28 0.038(3) 0.038(3) 0.036(2) 0.017(2) 0.018(2) 0.019(2)
C13 0.037(3) 0.037(3) 0.033(2) 0.000(2) 0.012(2) 0.016(2)
C75 0.035(3) 0.028(2) 0.032(2) 0.0093(19) 0.009(2) 0.017(2)
C61 0.046(3) 0.025(2) 0.039(3) 0.004(2) 0.013(2) 0.014(2)
C29 0.034(2) 0.034(3) 0.031(2) 0.011(2) 0.006(2) 0.018(2)
C33 0.031(2) 0.034(3) 0.036(3) 0.006(2) 0.005(2) 0.014(2)
C32 0.040(3) 0.041(3) 0.053(3) 0.010(2) 0.011(3) 0.024(2)
O31 0.107(4) 0.123(5) 0.162(6) 0.077(4) 0.061(4) 0.102(4)
C81 0.029(2) 0.025(2) 0.026(2) 0.0040(18) 0.0019(19) 0.0078(19)
C76 0.030(2) 0.036(3) 0.033(2) 0.011(2) 0.008(2) 0.015(2)
C56 0.034(2) 0.024(2) 0.026(2) 0.0038(18) 0.0020(19) 0.0101(19)
C58 0.054(3) 0.031(3) 0.033(2) 0.004(2) 0.014(2) 0.025(2)
C87 0.043(3) 0.032(3) 0.037(3) 0.002(2) 0.000(2) 0.018(2)
C48 0.029(2) 0.028(2) 0.027(2) -0.0002(19) 0.0046(19) 0.0052(19)
N6 0.033(3) 0.079(4) 0.052(3) -0.017(3) 0.007(2) 0.004(3)
C5 0.033(3) 0.044(3) 0.020(2) 0.003(2) -0.0016(19) 0.018(2)
C25 0.026(2) 0.029(2) 0.036(2) 0.009(2) 0.010(2) 0.0084(19)
C57 0.037(3) 0.031(3) 0.031(2) 0.004(2) 0.007(2) 0.013(2)
C14 0.031(3) 0.048(3) 0.045(3) -0.001(2) 0.009(2) 0.020(2)
C4 0.037(3) 0.053(3) 0.025(2) 0.005(2) -0.003(2) 0.027(2)
C15 0.029(2) 0.047(3) 0.031(2) 0.002(2) 0.004(2) 0.016(2)
C49 0.046(3) 0.036(3) 0.030(2) -0.007(2) 0.009(2) 0.015(2)
C50 0.047(3) 0.047(3) 0.042(3) 0.001(2) 0.010(2) 0.030(3)
C21 0.036(3) 0.053(3) 0.049(3) 0.015(3) 0.022(3) 0.022(2)
O13 0.078(3) 0.043(2) 0.123(4) 0.013(3) 0.057(3) 0.007(2)
C20 0.030(3) 0.037(3) 0.041(3) 0.013(2) 0.012(2) 0.014(2)
C31 0.057(3) 0.048(3) 0.050(3) 0.017(3) 0.005(3) 0.033(3)
C79 0.028(2) 0.035(3) 0.037(3) 0.008(2) 0.009(2) 0.014(2)
C39 0.033(3) 0.059(3) 0.040(3) 0.009(3) -0.002(2) 0.029(3)
C37 0.024(2) 0.051(3) 0.044(3) 0.003(2) 0.003(2) 0.020(2)
C1 0.041(3) 0.056(3) 0.034(3) 0.015(2) 0.013(2) 0.032(3)
C51 0.034(3) 0.042(3) 0.035(3) -0.003(2) 0.000(2) 0.018(2)
C59 0.067(4) 0.026(3) 0.045(3) 0.005(2) 0.014(3) 0.019(3)
C77 0.037(3) 0.039(3) 0.028(2) 0.009(2) 0.013(2) 0.015(2)
N4 0.082(4) 0.027(3) 0.086(4) 0.010(3) 0.030(3) 0.013(3)
C19 0.031(3) 0.057(4) 0.056(3) 0.005(3) 0.011(3) 0.015(3)
N11 0.076(4) 0.100(5) 0.126(5) 0.061(4) 0.052(4) 0.068(4)
C41 0.045(3) 0.056(3) 0.034(3) 0.013(2) 0.000(2) 0.026(3)
C60 0.056(3) 0.028(3) 0.045(3) 0.008(2) 0.015(3) 0.013(2)
C30 0.050(3) 0.049(3) 0.045(3) 0.024(3) 0.016(3) 0.029(3)
C22 0.050(3) 0.058(3) 0.038(3) 0.013(3) 0.025(3) 0.026(3)
C78 0.037(3) 0.035(3) 0.036(3) 0.006(2) 0.014(2) 0.014(2)
C86 0.037(3) 0.033(3) 0.044(3) 0.012(2) 0.011(2) 0.014(2)
O14 0.123(5) 0.028(2) 0.205(7) 0.006(3) 0.090(5) 0.016(3)
C62 0.047(3) 0.046(3) 0.041(3) 0.003(3) 0.012(3) 0.014(3)
C65 0.065(4) 0.065(4) 0.056(4) 0.027(3) 0.023(3) 0.041(3)
C82 0.035(3) 0.034(3) 0.047(3) 0.016(2) 0.009(2) 0.012(2)
C23 0.037(3) 0.052(3) 0.036(3) 0.009(2) 0.012(2) 0.022(2)
O32 0.167(6) 0.187(6) 0.282(9) 0.178(7) 0.182(7) 0.149(5)
C85 0.047(3) 0.048(3) 0.060(3) 0.022(3) 0.014(3) 0.028(3)
C40 0.049(3) 0.072(4) 0.040(3) 0.019(3) 0.001(3) 0.038(3)
C83 0.046(3) 0.036(3) 0.071(4) 0.035(3) 0.015(3) 0.015(2)
N12 0.078(4) 0.088(4) 0.158(6) 0.097(5) 0.051(4) 0.050(4)
C84 0.053(3) 0.049(3) 0.068(4) 0.028(3) 0.010(3) 0.030(3)
N7 0.107(5) 0.065(4) 0.088(4) 0.034(3) 0.022(4) 0.055(4)
C68 0.049(3) 0.036(3) 0.058(4) 0.009(3) -0.007(3) 0.016(3)
N8 0.111(5) 0.083(4) 0.072(4) 0.028(3) 0.024(4) 0.072(4)
C88 0.065(4) 0.046(4) 0.090(5) -0.002(3) 0.046(4) -0.012(3)
C89 0.055(4) 0.055(4) 0.106(6) 0.002(4) -0.028(4) 0.018(3)
C69 0.077(5) 0.069(5) 0.099(6) 0.016(4) 0.025(4) 0.039(4)
O29 0.176(7) 0.177(6) 0.358(12) 0.220(8) 0.205(8) 0.138(6)
C63 0.040(4) 0.095(5) 0.084(5) 0.029(4) 0.005(3) 0.006(4)
C66 0.193(11) 0.075(6) 0.112(7) 0.042(6) 0.063(8) 0.054(7)
C67 0.202(11) 0.160(9) 0.162(10) 0.086(8) 0.038(9) 0.149(9)

loop_
_atom_type_symbol
_atom_type_description
_atom_type_scat_dispersion_real
_atom_type_scat_dispersion_imag
_atom_type_scat_source
C C 0.0033 0.0016 'International Tables Vol C Tables 4.2.6.8 and 6.1.1.4'
H H 0.0000 0.0000 'International Tables Vol C Tables 4.2.6.8 and 6.1.1.4'
Dy Dy -0.1892 4.4098 'International Tables Vol C Tables 4.2.6.8 and 6.1.1.4'
N N 0.0061 0.0033 'International Tables Vol C Tables 4.2.6.8 and 6.1.1.4'
Ni Ni 0.3393 1.1124 'International Tables Vol C Tables 4.2.6.8 and 6.1.1.4'
O O 0.0106 0.0060 'International Tables Vol C Tables 4.2.6.8 and 6.1.1.4'

loop_
_geom_angle_atom_site_label_1
_geom_angle_atom_site_label_2
_geom_angle_atom_site_label_3
_geom_angle
Ni2 Dy1 Ni1 53.984(12)
O1 Dy1 Ni2 36.32(7)
O1 Dy1 Ni1 34.80(7)
O1 Dy1 O10 71.01(10)
O1 Dy1 O12 74.48(10)
O1 Dy1 O2 122.43(9)
O1 Dy1 O25 81.49(11)
O1 Dy1 O17 142.45(11)
O10 Dy1 Ni2 83.71(6)
O10 Dy1 Ni1 36.29(6)
O10 Dy1 O12 145.26(9)
O10 Dy1 O2 76.75(9)
O10 Dy1 O17 143.20(11)
O18 Dy1 Ni2 163.60(8)
O18 Dy1 Ni1 111.39(8)
O18 Dy1 O1 136.32(10)
O18 Dy1 O10 79.99(10)
O18 Dy1 O3 141.20(10)
O18 Dy1 O12 130.20(10)
O18 Dy1 O2 79.60(10)
O18 Dy1 O25 75.92(11)
O18 Dy1 O17 77.60(11)
O3 Dy1 Ni2 35.68(7)
O3 Dy1 Ni1 75.68(7)
O3 Dy1 O1 71.06(10)
O3 Dy1 O10 88.67(9)
O3 Dy1 O12 76.49(10)
O3 Dy1 O2 61.66(9)
O3 Dy1 O25 142.69(10)
O3 Dy1 O17 90.82(11)
O12 Dy1 Ni2 65.86(6)
O12 Dy1 Ni1 109.01(7)
O12 Dy1 O2 120.34(10)
O2 Dy1 Ni2 94.94(6)
O2 Dy1 Ni1 99.99(6)
O25 Dy1 Ni2 110.71(8)
O25 Dy1 Ni1 96.00(9)
O25 Dy1 O10 106.09(11)
O25 Dy1 O12 72.04(10)
O25 Dy1 O2 154.34(10)
O25 Dy1 O17 96.30(13)
O17 Dy1 Ni2 115.43(8)
O17 Dy1 Ni1 166.28(9)
O17 Dy1 O12 69.31(11)
O17 Dy1 O2 70.78(11)
O7 Dy2 Ni1 38.62(6)
O7 Dy2 O8 123.87(9)
O7 Dy2 N2 66.35(10)
O9 Dy2 Ni1 35.26(7)
O9 Dy2 O7 72.98(9)
O9 Dy2 O27 83.26(10)
O9 Dy2 O4 89.50(9)
O9 Dy2 O8 63.05(9)
O9 Dy2 O33 83.92(10)
O9 Dy2 N2 138.96(10)
O27 Dy2 Ni1 68.42(6)
O27 Dy2 O7 71.32(9)
O27 Dy2 O8 131.17(10)
O27 Dy2 O33 73.65(11)
O27 Dy2 N2 79.00(11)
O4 Dy2 Ni1 83.87(6)
O4 Dy2 O7 70.06(9)
O4 Dy2 O27 141.14(9)
O4 Dy2 O8 76.23(10)
O4 Dy2 O33 143.54(11)
O4 Dy2 N2 81.95(10)
O8 Dy2 Ni1 95.50(6)
O6 Dy2 Ni1 172.50(8)
O6 Dy2 O7 136.34(10)
O6 Dy2 O9 146.94(11)
O6 Dy2 O27 117.04(10)
O6 Dy2 O4 88.87(10)
O6 Dy2 O8 84.54(10)
O6 Dy2 O33 78.04(11)
O6 Dy2 N2 73.30(11)
O33 Dy2 Ni1 109.00(8)
O33 Dy2 O7 139.76(10)
O33 Dy2 O8 68.82(11)
O33 Dy2 N2 124.84(11)
N2 Dy2 Ni1 103.73(8)
N2 Dy2 O8 149.09(10)
O7 Ni2 Dy1 95.38(7)
O1 Ni2 Dy1 42.56(8)
O1 Ni2 O7 83.06(11)
O1 Ni2 O4 106.32(11)
O3 Ni2 Dy1 41.20(7)
O3 Ni2 O7 93.46(11)
O3 Ni2 O1 82.61(11)
O3 Ni2 O11 94.74(11)
O3 Ni2 O4 169.39(11)
O11 Ni2 Dy1 86.01(8)
O11 Ni2 O7 168.97(12)
O11 Ni2 O1 90.70(11)
O11 Ni2 O4 90.91(11)
O4 Ni2 Dy1 148.55(7)
O4 Ni2 O7 82.18(11)
N1 Ni2 Dy1 129.63(10)
N1 Ni2 O7 98.94(12)
N1 Ni2 O1 172.20(13)
N1 Ni2 O3 89.73(12)
N1 Ni2 O11 88.46(12)
N1 Ni2 O4 81.45(12)
Dy2 Ni1 Dy1 127.539(15)
O7 Ni1 Dy1 93.29(7)
O7 Ni1 Dy2 46.14(7)
O1 Ni1 Dy1 41.01(8)
O1 Ni1 Dy2 94.05(8)
O1 Ni1 O7 82.98(11)
O1 Ni1 O10 83.04(11)
O1 Ni1 O28 166.31(12)
O10 Ni1 Dy1 42.13(7)
O10 Ni1 Dy2 151.64(7)
O10 Ni1 O7 105.64(10)
O9 Ni1 Dy1 131.67(8)
O9 Ni1 Dy2 40.29(8)
O9 Ni1 O7 85.30(11)
O9 Ni1 O1 91.20(12)
O9 Ni1 O10 166.82(11)
O9 Ni1 O28 94.81(11)
O28 Ni1 Dy1 133.30(8)
O28 Ni1 Dy2 82.76(8)
O28 Ni1 O7 85.27(10)
O28 Ni1 O10 93.43(11)
N3 Ni1 Dy1 93.69(9)
N3 Ni1 Dy2 127.21(10)
N3 Ni1 O7 172.81(12)
N3 Ni1 O1 101.21(13)
N3 Ni1 O10 80.80(12)
N3 Ni1 O9 88.75(13)
N3 Ni1 O28 91.22(12)
Ni2 O7 Dy2 101.27(11)
Ni2 O7 Ni1 94.74(10)
Ni1 O7 Dy2 95.24(10)
C36 O7 Dy2 113.9(2)
C36 O7 Ni2 120.3(2)
C36 O7 Ni1 126.1(2)
Dy1 O1 H1 115(3)
Ni2 O1 Dy1 101.12(12)
Ni2 O1 H1 111(3)
Ni1 O1 Dy1 104.19(13)
Ni1 O1 Ni2 99.20(12)
Ni1 O1 H1 123(4)
Ni1 O10 Dy1 101.57(11)
C54 O10 Dy1 129.1(2)
C54 O10 Ni1 105.9(2)
Ni1 O9 Dy2 104.45(12)
C43 O9 Dy2 129.8(3)
C43 O9 Ni1 123.7(2)
C80 O28 Ni1 125.7(3)
C72 O18 Dy1 170.9(3)
Ni2 O3 Dy1 103.11(12)
C7 O3 Dy1 130.9(2)
C7 O3 Ni2 123.9(2)
C80 O27 Dy2 132.2(3)
C55 O12 Dy1 135.5(3)
C55 O11 Ni2 124.4(3)
Ni2 O4 Dy2 104.64(11)
C18 O4 Dy2 126.6(2)
C18 O4 Ni2 107.2(2)
C38 O8 Dy2 116.5(2)
C38 O8 C37 117.5(4)
C37 O8 Dy2 123.8(3)
C25 O6 Dy2 139.8(3)
C2 O2 Dy1 116.9(2)
C2 O2 C1 116.9(3)
C1 O2 Dy1 126.2(2)
C65 O25 Dy1 142.4(3)
C87 O33 Dy2 127.8(3)
C45 N3 Ni1 108.8(3)
C44 N3 Ni1 127.3(3)
C44 N3 C45 123.9(4)
C9 N1 Ni2 110.1(3)
C8 N1 Ni2 126.7(3)
C8 N1 C9 123.2(3)
C62 O17 Dy1 136.6(3)
C27 N2 Dy2 112.4(2)
C26 N2 Dy2 128.3(3)
C26 N2 C27 118.5(4)
C20 O5 C19 114.6(4)
O7 C36 C27 117.3(4)
C35 C36 O7 123.3(4)
C35 C36 C27 119.4(4)
O10 C54 C45 118.1(4)
O10 C54 C53 123.5(4)
C53 C54 C45 118.4(4)
N2 C27 C36 116.3(4)
C28 C27 N2 123.2(4)
C28 C27 C36 120.2(4)
N3 C45 C54 113.8(3)
C46 C45 N3 124.8(4)
C46 C45 C54 121.1(4)
O9 C43 C42 124.6(4)
O9 C43 C38 117.3(4)
C42 C43 C38 118.1(4)
O4 C18 C9 118.6(4)
O4 C18 C17 122.7(4)
C17 C18 C9 118.7(4)
O3 C7 C2 117.8(3)
O3 C7 C6 124.5(4)
C2 C7 C6 117.7(4)
C87 N13 C88 121.7(5)
C87 N13 C89 121.0(5)
C89 N13 C88 117.3(5)
O28 C80 C81 115.2(4)
O27 C80 O28 126.9(4)
O27 C80 C81 117.9(4)
N3 C44 H44 117.7
N3 C44 C42 124.6(4)
C42 C44 H44 117.7
C54 C53 H53 119.4
C54 C53 C52 121.2(4)
C52 C53 H53 119.4
C36 C35 H35 119.2
C36 C35 C34 121.6(4)
C34 C35 H35 119.2
C16 C11 C10 118.7(4)
C16 C11 C12 119.4(4)
C12 C11 C10 121.9(4)
C45 C46 H46 119.7
C45 C46 C47 120.5(4)
C47 C46 H46 119.7
O18 C72 C73 116.6(4)
O19 C72 O18 126.0(4)
O19 C72 C73 117.4(4)
O16 N5 O15 123.7(5)
O16 N5 C58 118.5(4)
O15 N5 C58 117.7(5)
N1 C9 C18 114.1(3)
C10 C9 N1 125.2(4)
C10 C9 C18 120.4(4)
O2 C2 C7 112.0(4)
C3 C2 O2 125.3(4)
C3 C2 C7 122.7(4)
C7 C6 C8 123.4(4)
C5 C6 C7 118.6(4)
C5 C6 C8 117.9(4)
C11 C16 C17 119.3(4)
C15 C16 C11 117.9(4)
C15 C16 C17 122.8(4)
C46 C47 C48 122.0(4)
C52 C47 C46 119.1(4)
C52 C47 C48 118.9(4)
C43 C42 C44 122.7(4)
C43 C42 C41 118.9(4)
C41 C42 C44 118.4(4)
C11 C10 H10 119.6
C9 C10 C11 120.8(4)
C9 C10 H10 119.6
O12 C55 C56 117.0(4)
O11 C55 O12 128.1(4)
O11 C55 C56 114.9(4)
C18 C17 C16 121.9(4)
C18 C17 H17 119.0
C16 C17 H17 119.0
O8 C38 C43 112.3(4)
C39 C38 O8 125.7(4)
C39 C38 C43 122.0(4)
O20 N9 C76 118.9(4)
O21 N9 O20 122.3(5)
O21 N9 C76 118.8(4)
N1 C8 C6 125.2(4)
N1 C8 H8 117.4
C6 C8 H8 117.4
C75 C73 C72 120.1(4)
C79 C73 C72 119.9(4)
C79 C73 C75 120.0(4)
C11 C12 H12 119.4
C13 C12 C11 121.1(4)
C13 C12 H12 119.4
C47 C52 C53 119.7(4)
C47 C52 C51 118.7(4)
C51 C52 C53 121.6(4)
N2 C26 H26 116.8
N2 C26 C24 126.5(4)
C24 C26 H26 116.8
C2 C3 H3 120.5
C2 C3 C4 119.0(4)
C4 C3 H3 120.5
O22 N10 O23 124.3(4)
O22 N10 C78 118.2(4)
O23 N10 C78 117.5(4)
C25 C24 C26 122.9(4)
C23 C24 C26 117.2(4)
C23 C24 C25 119.9(4)
C35 C34 C29 118.7(4)
C35 C34 C33 123.0(4)
C33 C34 C29 118.4(4)
C27 C28 H28 119.4
C27 C28 C29 121.2(4)
C29 C28 H28 119.4
C12 C13 H13 120.3
C12 C13 C14 119.4(4)
C14 C13 H13 120.3
C73 C75 H75 120.8
C76 C75 C73 118.4(4)
C76 C75 H75 120.8
C56 C61 H61 120.6
C60 C61 H61 120.6
C60 C61 C56 118.9(4)
C28 C29 C34 118.9(4)
C28 C29 C30 122.5(4)
C30 C29 C34 118.6(4)
C34 C33 H33 119.0
C32 C33 C34 121.9(4)
C32 C33 H33 119.0
C33 C32 H32 120.0
C33 C32 C31 120.0(5)
C31 C32 H32 120.0
C86 C81 C80 119.3(4)
C82 C81 C80 120.8(4)
C82 C81 C86 119.9(4)
C75 C76 N9 118.7(4)
C75 C76 C77 123.8(4)
C77 C76 N9 117.5(4)
C61 C56 C55 119.8(4)
C57 C56 C55 120.1(4)
C57 C56 C61 119.9(4)
C57 C58 N5 118.8(4)
C57 C58 C59 122.2(4)
C59 C58 N5 118.9(4)
O33 C87 N13 124.5(5)
O33 C87 H87 117.8
N13 C87 H87 117.8
C47 C48 H48 119.3
C49 C48 C47 121.5(4)
C49 C48 H48 119.3
C62 N6 C63 125.9(5)
C62 N6 C94_a 118.9(6)
C62 N6 C64_b 113.7(10)
C63 N6 C94_a 111.8(7)
C63 N6 C64_b 114.7(10)
C6 C5 H5 119.2
C4 C5 C6 121.5(4)
C4 C5 H5 119.2
O6 C25 C24 123.1(4)
O6 C25 C20 119.4(4)
C24 C25 C20 117.5(4)
C56 C57 H57 120.2
C58 C57 C56 119.5(4)
C58 C57 H57 120.2
C13 C14 H14 119.8
C15 C14 C13 120.4(4)
C15 C14 H14 119.8
C3 C4 H4 119.7
C5 C4 C3 120.5(4)
C5 C4 H4 119.7
C16 C15 H15 119.1
C14 C15 C16 121.7(5)
C14 C15 H15 119.1
C48 C49 H49 120.2
C48 C49 C50 119.7(4)
C50 C49 H49 120.2
C49 C50 H50 119.5
C51 C50 C49 121.0(5)
C51 C50 H50 119.5
C20 C21 H21 119.8
C22 C21 H21 119.8
C22 C21 C20 120.5(5)
O5 C20 C25 120.8(4)
O5 C20 C21 118.0(4)
C21 C20 C25 120.8(5)
C32 C31 H31 120.0
C30 C31 C32 120.0(5)
C30 C31 H31 120.0
C73 C79 H79 120.5
C73 C79 C78 119.0(4)
C78 C79 H79 120.5
C38 C39 H39 120.2
C38 C39 C40 119.6(5)
C40 C39 H39 120.2
O8 C37 H37A 109.5
O8 C37 H37B 109.5
O8 C37 H37C 109.5
H37A C37 H37B 109.5
H37A C37 H37C 109.5
H37B C37 H37C 109.5
O2 C1 H1A 109.5
O2 C1 H1B 109.5
O2 C1 H1C 109.5
H1A C1 H1B 109.5
H1A C1 H1C 109.5
H1B C1 H1C 109.5
C52 C51 H51 119.9
C50 C51 C52 120.2(5)
C50 C51 H51 119.9
C58 C59 H59 121.6
C60 C59 C58 116.8(4)
C60 C59 H59 121.6
C76 C77 H77 122.2
C78 C77 C76 115.6(4)
C78 C77 H77 122.2
O13 N4 C60 118.7(5)
O13 N4 O14 124.0(5)
O14 N4 C60 117.2(5)
O5 C19 H19A 109.5
O5 C19 H19B 109.5
O5 C19 H19C 109.5
H19A C19 H19B 109.5
H19A C19 H19C 109.5
H19B C19 H19C 109.5
O31 N11 O32 124.6(6)
O31 N11 C85 118.2(5)
O32 N11 C85 117.2(5)
C42 C41 H41 119.4
C40 C41 C42 121.2(5)
C40 C41 H41 119.4
C61 C60 C59 122.7(4)
C61 C60 N4 118.1(5)
C59 C60 N4 119.2(5)
C29 C30 H30 119.5
C31 C30 C29 120.9(5)
C31 C30 H30 119.5
C21 C22 H22 120.0
C21 C22 C23 120.1(5)
C23 C22 H22 120.0
C79 C78 N10 118.6(4)
C77 C78 N10 118.3(4)
C77 C78 C79 123.1(4)
C81 C86 H86 120.6
C85 C86 C81 118.8(4)
C85 C86 H86 120.6
O17 C62 N6 127.5(5)
O17 C62 H62 116.3
N6 C62 H62 116.3
O25 C65 H65 116.9
O25 C65 N7 126.1(6)
N7 C65 H65 116.9
C81 C82 H82 120.8
C83 C82 C81 118.3(5)
C83 C82 H82 120.8
C24 C23 H23 119.5
C22 C23 C24 121.0(5)
C22 C23 H23 119.5
C86 C85 N11 119.1(5)
C84 C85 N11 117.8(5)
C84 C85 C86 123.1(5)
C39 C40 H40 119.9
C41 C40 C39 120.3(5)
C41 C40 H40 119.9
C82 C83 N12 118.3(5)
C82 C83 C84 124.3(5)
C84 C83 N12 117.4(5)
O30 N12 C83 117.8(6)
O29 N12 O30 124.3(6)
O29 N12 C83 117.7(5)
C85 C84 C83 115.7(5)
C85 C84 H84 122.1
C83 C84 H84 122.1
C65 N7 C66 120.2(7)
C65 N7 C67 124.0(8)
C66 N7 C67 115.5(7)
O26 C68 H68 116.8
O26 C68 N8 126.4(6)
N8 C68 H68 116.8
C68 N8 C69 122.7(6)
C68 N8 C70_a 122.6(8)
C68 N8 C93_b 117.4(9)
C69 N8 C70_a 112.1(8)
C69 N8 C93_b 118.0(9)
N13 C88 H88A 109.5
N13 C88 H88B 109.5
N13 C88 H88C 109.5
H88A C88 H88B 109.5
H88A C88 H88C 109.5
H88B C88 H88C 109.5
N13 C89 H89A 109.5
N13 C89 H89B 109.5
N13 C89 H89C 109.5
H89A C89 H89B 109.5
H89A C89 H89C 109.5
H89B C89 H89C 109.5
N8 C69 H69A 109.5
N8 C69 H69B 109.5
N8 C69 H69C 109.5
H69A C69 H69B 109.5
H69A C69 H69C 109.5
H69B C69 H69C 109.5
N6 C63 H63A 109.5
N6 C63 H63B 109.5
N6 C63 H63C 109.5
H63A C63 H63B 109.5
H63A C63 H63C 109.5
H63B C63 H63C 109.5
N6 C94_a H94A_a 109.5
N6 C94_a H94B_a 109.5
N6 C94_a H94C_a 109.5
H94A_a C94_a H94B_a 109.5
H94A_a C94_a H94C_a 109.5
H94B_a C94_a H94C_a 109.5
N7 C66 H66A 109.5
N7 C66 H66B 109.5
N7 C66 H66C 109.5
H66A C66 H66B 109.5
H66A C66 H66C 109.5
H66B C66 H66C 109.5
N8 C70_a H70A_a 109.5
N8 C70_a H70B_a 109.5
N8 C70_a H70C_a 109.5
H70A_a C70_a H70B_a 109.5
H70A_a C70_a H70C_a 109.5
H70B_a C70_a H70C_a 109.5
H92A C92 H92B 109.5
H92A C92 H92C 109.5
H92B C92 H92C 109.5
N14 C92 H92A 109.5
N14 C92 H92B 109.5
N14 C92 H92C 109.5
C90 N14 C92 123.2(10)
C91 N14 C92 117.7(12)
C91 N14 C90 119.1(13)
N14 C90 H90 116.5
O34 C90 N14 127.1(12)
O34 C90 H90 116.5
N7 C67 H67A 109.5
N7 C67 H67B 109.5
N7 C67 H67C 109.5
H67A C67 H67B 109.5
H67A C67 H67C 109.5
H67B C67 H67C 109.5
N14 C91 H91A 109.5
N14 C91 H91B 109.5
N14 C91 H91C 109.5
H91A C91 H91B 109.5
H91A C91 H91C 109.5
H91B C91 H91C 109.5
C96 O24 C97 105.8(11)
O24 C97 H97A 117.7
O24 C97 H97B 117.7
H97A C97 H97B 114.8
C98 C97 O24 61.0(10)
C98 C97 H97A 117.7
C98 C97 H97B 117.7
H95A C95 H95B 109.5
H95A C95 H95C 109.5
H95B C95 H95C 109.5
C96 C95 H95A 109.5
C96 C95 H95B 109.5
C96 C95 H95C 109.5
O24 C96 C95 121.1(14)
O24 C96 H96A 107.1
O24 C96 H96B 107.1
C95 C96 H96A 107.1
C95 C96 H96B 107.1
H96A C96 H96B 106.8
C97 C98 H24 109.5
C97 C98 H98A 109.5
C97 C98 H98B 109.5
H24 C98 H98A 109.5
H24 C98 H98B 109.5
H98A C98 H98B 109.5
N6 C64_b H64A_b 109.5
N6 C64_b H64B_b 109.5
N6 C64_b H64C_b 109.5
H64A_b C64_b H64B_b 109.5
H64A_b C64_b H64C_b 109.5
H64B_b C64_b H64C_b 109.5
N8 C93_b H93A_b 109.5
N8 C93_b H93B_b 109.5
N8 C93_b H93C_b 109.5
H93A_b C93_b H93B_b 109.5
H93A_b C93_b H93C_b 109.5
H93B_b C93_b H93C_b 109.5

loop_
_geom_bond_atom_site_label_1
_geom_bond_atom_site_label_2
_geom_bond_distance
Dy1 Ni2 3.3746(5)
Dy1 Ni1 3.4369(6)
Dy1 O1 2.326(3)
Dy1 O10 2.354(3)
Dy1 O18 2.269(3)
Dy1 O3 2.283(3)
Dy1 O12 2.411(3)
Dy1 O2 2.650(3)
Dy1 O25 2.335(3)
Dy1 O17 2.362(3)
Dy2 Ni1 3.3652(5)
Dy2 O7 2.437(3)
Dy2 O9 2.247(3)
Dy2 O27 2.362(3)
Dy2 O4 2.345(3)
Dy2 O8 2.600(3)
Dy2 O6 2.197(3)
Dy2 O33 2.390(3)
Dy2 N2 2.465(3)
Ni2 O7 2.093(3)
Ni2 O1 2.037(3)
Ni2 O3 2.021(3)
Ni2 O11 2.028(3)
Ni2 O4 2.084(3)
Ni2 N1 2.002(3)
Ni1 O7 2.109(3)
Ni1 O1 2.023(3)
Ni1 O10 2.076(3)
Ni1 O9 2.006(3)
Ni1 O28 2.042(3)
Ni1 N3 2.006(3)
O7 C36 1.370(5)
O1 H1 0.75(5)
O10 C54 1.349(4)
O9 C43 1.323(5)
O28 C80 1.259(5)
O18 C72 1.280(5)
O3 C7 1.313(5)
O27 C80 1.255(5)
O12 C55 1.256(5)
O11 C55 1.252(5)
O4 C18 1.350(4)
O8 C38 1.385(5)
O8 C37 1.426(5)
O6 C25 1.303(5)
O2 C2 1.387(5)
O2 C1 1.432(5)
O25 C65 1.227(6)
O33 C87 1.235(5)
N3 C45 1.414(5)
N3 C44 1.272(5)
N1 C9 1.414(5)
N1 C8 1.283(5)
O17 C62 1.219(6)
N2 C27 1.417(5)
N2 C26 1.297(5)
O19 C72 1.240(5)
O5 C20 1.376(6)
O5 C19 1.438(6)
C36 C27 1.425(5)
C36 C35 1.363(6)
C54 C45 1.435(5)
C54 C53 1.372(6)
C27 C28 1.361(6)
O16 N5 1.215(6)
C45 C46 1.370(5)
C43 C42 1.407(6)
C43 C38 1.416(6)
C18 C9 1.439(6)
C18 C17 1.366(6)
C7 C2 1.414(6)
C7 C6 1.422(5)
O22 N10 1.209(5)
N13 C87 1.305(6)
N13 C88 1.455(6)
N13 C89 1.434(8)
C80 C81 1.499(6)
C44 H44 0.9500
C44 C42 1.460(6)
C53 H53 0.9500
C53 C52 1.418(6)
C35 H35 0.9500
C35 C34 1.405(6)
C11 C16 1.410(6)
C11 C10 1.427(6)
C11 C12 1.418(6)
O23 N10 1.214(5)
C46 H46 0.9500
C46 C47 1.409(6)
C72 C73 1.518(6)
N5 O15 1.217(6)
N5 C58 1.469(6)
C9 C10 1.368(5)
C2 C3 1.373(6)
C6 C8 1.447(6)
C6 C5 1.408(6)
C16 C17 1.414(6)
C16 C15 1.404(6)
C47 C52 1.408(6)
C47 C48 1.420(5)
C42 C41 1.407(6)
C10 H10 0.9500
C55 C56 1.511(6)
O26 C68 1.230(6)
O20 N9 1.212(5)
C17 H17 0.9500
C38 C39 1.351(6)
N9 O21 1.203(5)
N9 C76 1.472(6)
C8 H8 0.9500
C73 C75 1.385(6)
C73 C79 1.378(6)
C12 H12 0.9500
C12 C13 1.361(6)
C52 C51 1.418(6)
O30 N12 1.220(7)
C26 H26 0.9500
C26 C24 1.441(6)
C3 H3 0.9500
C3 C4 1.389(6)
N10 C78 1.479(6)
C24 C25 1.414(6)
C24 C23 1.403(6)
C34 C29 1.425(6)
C34 C33 1.410(6)
C28 H28 0.9500
C28 C29 1.406(6)
C13 H13 0.9500
C13 C14 1.406(7)
C75 H75 0.9500
C75 C76 1.375(6)
C61 H61 0.9500
C61 C56 1.387(6)
C61 C60 1.374(6)
C29 C30 1.418(6)
C33 H33 0.9500
C33 C32 1.359(7)
C32 H32 0.9500
C32 C31 1.406(7)
O31 N11 1.207(6)
C81 C86 1.388(6)
C81 C82 1.382(6)
C76 C77 1.385(6)
C56 C57 1.385(6)
C58 C57 1.370(6)
C58 C59 1.387(7)
C87 H87 0.9500
C48 H48 0.9500
C48 C49 1.356(6)
N6 C62 1.298(7)
N6 C63 1.430(7)
N6 C94_a 1.486(10)
N6 C64_b 1.481(14)
C5 H5 0.9500
C5 C4 1.376(6)
C25 C20 1.420(6)
C57 H57 0.9500
C14 H14 0.9500
C14 C15 1.367(6)
C4 H4 0.9500
C15 H15 0.9500
C49 H49 0.9500
C49 C50 1.395(7)
C50 H50 0.9500
C50 C51 1.377(6)
C21 H21 0.9500
C21 C20 1.392(6)
C21 C22 1.376(7)
O13 N4 1.191(6)
C31 H31 0.9500
C31 C30 1.375(7)
C79 H79 0.9500
C79 C78 1.386(6)
C39 H39 0.9500
C39 C40 1.399(7)
C37 H37A 0.9800
C37 H37B 0.9800
C37 H37C 0.9800
C1 H1A 0.9800
C1 H1B 0.9800
C1 H1C 0.9800
C51 H51 0.9500
C59 H59 0.9500
C59 C60 1.383(7)
C77 H77 0.9500
C77 C78 1.370(7)
N4 C60 1.463(7)
N4 O14 1.216(6)
C19 H19A 0.9800
C19 H19B 0.9800
C19 H19C 0.9800
N11 O32 1.225(7)
N11 C85 1.478(7)
C41 H41 0.9500
C41 C40 1.360(7)
C30 H30 0.9500
C22 H22 0.9500
C22 C23 1.379(6)
C86 H86 0.9500
C86 C85 1.387(7)
C62 H62 0.9500
C65 H65 0.9500
C65 N7 1.299(7)
C82 H82 0.9500
C82 C83 1.372(7)
C23 H23 0.9500
C85 C84 1.369(7)
C40 H40 0.9500
C83 N12 1.482(7)
C83 C84 1.375(7)
N12 O29 1.220(8)
C84 H84 0.9500
N7 C66 1.416(11)
N7 C67 1.463(9)
C68 H68 0.9500
C68 N8 1.316(7)
N8 C69 1.450(8)
N8 C70_a 1.479(13)
N8 C93_b 1.482(14)
C88 H88A 0.9800
C88 H88B 0.9800
C88 H88C 0.9800
C89 H89A 0.9800
C89 H89B 0.9800
C89 H89C 0.9800
C69 H69A 0.9800
C69 H69B 0.9800
C69 H69C 0.9800
C63 H63A 0.9800
C63 H63B 0.9800
C63 H63C 0.9800
C94_a H94A_a 0.9800
C94_a H94B_a 0.9800
C94_a H94C_a 0.9800
C66 H66A 0.9800
C66 H66B 0.9800
C66 H66C 0.9800
C70_a H70A_a 0.9800
C70_a H70B_a 0.9800
C70_a H70C_a 0.9800
C92 H92A 0.9800
C92 H92B 0.9800
C92 H92C 0.9800
C92 N14 1.399(12)
N14 C90 1.314(13)
N14 C91 1.307(15)
C90 H90 0.9500
C90 O34 1.096(12)
C67 H67A 0.9800
C67 H67B 0.9800
C67 H67C 0.9800
C91 H91A 0.9800
C91 H91B 0.9800
C91 H91C 0.9800
O24 C97 1.689(14)
O24 C96 1.311(14)
C97 H97A 0.9900
C97 H97B 0.9900
C97 C98 1.290(14)
C95 H95A 0.9800
C95 H95B 0.9800
C95 H95C 0.9800
C95 C96 1.513(15)
C96 H96A 0.9900
C96 H96B 0.9900
C98 H24 0.9800
C98 H98A 0.9800
C98 H98B 0.9800
C64_b H64A_b 0.9800
C64_b H64B_b 0.9800
C64_b H64C_b 0.9800
C93_b H93A_b 0.9800
C93_b H93B_b 0.9800
C93_b H93C_b 0.9800

loop_
_geom_torsion_atom_site_label_1
_geom_torsion_atom_site_label_2
_geom_torsion_atom_site_label_3
_geom_torsion_atom_site_label_4
_geom_torsion
Dy1 O10 C54 C45 -92.0(4)
Dy1 O10 C54 C53 88.9(4)
Dy1 O3 C7 C2 -6.1(5)
Dy1 O3 C7 C6 174.3(3)
Dy1 O12 C55 O11 -3.2(7)
Dy1 O12 C55 C56 174.4(3)
Dy1 O2 C2 C7 7.3(4)
Dy1 O2 C2 C3 -175.3(3)
Dy1 O25 C65 N7 111.8(7)
Dy1 O17 C62 N6 -140.5(5)
Dy2 O7 C36 C27 -29.9(4)
Dy2 O7 C36 C35 148.5(3)
Dy2 O9 C43 C42 -171.9(3)
Dy2 O9 C43 C38 7.6(5)
Dy2 O27 C80 O28 -21.8(6)
Dy2 O27 C80 C81 156.5(3)
Dy2 O4 C18 C9 101.8(4)
Dy2 O4 C18 C17 -77.8(5)
Dy2 O8 C38 C43 -8.9(4)
Dy2 O8 C38 C39 173.0(4)
Dy2 O6 C25 C24 -19.8(7)
Dy2 O6 C25 C20 160.0(3)
Dy2 O33 C87 N13 160.5(3)
Dy2 N2 C27 C36 26.1(4)
Dy2 N2 C27 C28 -148.1(4)
Dy2 N2 C26 C24 16.9(6)
Ni2 O7 C36 C27 90.5(4)
Ni2 O7 C36 C35 -91.1(4)
Ni2 O3 C7 C2 154.9(3)
Ni2 O3 C7 C6 -24.7(5)
Ni2 O11 C55 O12 5.0(6)
Ni2 O11 C55 C56 -172.7(3)
Ni2 O4 C18 C9 -22.2(4)
Ni2 O4 C18 C17 158.2(3)
Ni2 N1 C9 C18 19.0(4)
Ni2 N1 C9 C10 -156.0(3)
Ni2 N1 C8 C6 3.9(6)
Ni1 O7 C36 C27 -146.5(3)
Ni1 O7 C36 C35 31.9(5)
Ni1 O10 C54 C45 28.0(4)
Ni1 O10 C54 C53 -151.1(3)
Ni1 O9 C43 C42 27.2(5)
Ni1 O9 C43 C38 -153.3(3)
Ni1 O28 C80 O27 27.0(6)
Ni1 O28 C80 C81 -151.4(3)
Ni1 N3 C45 C54 -21.6(4)
Ni1 N3 C45 C46 152.6(3)
Ni1 N3 C44 C42 -3.2(6)
O7 C36 C27 N2 2.1(5)
O7 C36 C27 C28 176.5(4)
O7 C36 C35 C34 -178.8(4)
O10 C54 C45 N3 -5.4(5)
O10 C54 C45 C46 -179.8(3)
O10 C54 C53 C52 -178.5(4)
O9 C43 C42 C44 -0.9(6)
O9 C43 C42 C41 178.8(4)
O9 C43 C38 O8 2.3(5)
O9 C43 C38 C39 -179.5(4)
O28 C80 C81 C86 3.4(6)
O28 C80 C81 C82 -178.3(4)
O18 C72 C73 C75 12.6(6)
O18 C72 C73 C79 -167.0(4)
O3 C7 C2 O2 -2.1(5)
O3 C7 C2 C3 -179.5(4)
O3 C7 C6 C8 2.2(6)
O3 C7 C6 C5 -179.9(4)
O27 C80 C81 C86 -175.1(4)
O27 C80 C81 C82 3.2(6)
O12 C55 C56 C61 -10.6(6)
O12 C55 C56 C57 174.4(4)
O11 C55 C56 C61 167.3(4)
O11 C55 C56 C57 -7.6(6)
O4 C18 C9 N1 3.0(5)
O4 C18 C9 C10 178.3(4)
O4 C18 C17 C16 180.0(4)
O8 C38 C39 C40 178.6(4)
O6 C25 C20 O5 -1.5(7)
O6 C25 C20 C21 -174.7(4)
O2 C2 C3 C4 -177.7(4)
O25 C65 N7 C66 -9.1(10)
O25 C65 N7 C67 178.6(7)
N3 C45 C46 C47 -175.5(4)
N3 C44 C42 C43 -12.4(7)
N3 C44 C42 C41 168.0(4)
N1 C9 C10 C11 176.4(4)
N2 C27 C28 C29 176.2(4)
N2 C26 C24 C25 2.3(7)
N2 C26 C24 C23 -175.9(4)
O19 C72 C73 C75 -167.8(4)
O19 C72 C73 C79 12.6(6)
C36 C27 C28 C29 2.2(7)
C36 C35 C34 C29 2.6(6)
C36 C35 C34 C33 -178.7(4)
C54 C45 C46 C47 -1.7(6)
C54 C53 C52 C47 -1.9(6)
C54 C53 C52 C51 177.4(4)
C27 N2 C26 C24 -174.7(4)
C27 C36 C35 C34 -0.5(6)
C27 C28 C29 C34 -0.1(7)
C27 C28 C29 C30 -179.1(5)
O16 N5 C58 C57 -1.2(7)
O16 N5 C58 C59 -178.3(5)
C45 N3 C44 C42 176.2(4)
C45 C54 C53 C52 2.4(6)
C45 C46 C47 C52 2.2(6)
C45 C46 C47 C48 -179.0(4)
C43 C42 C41 C40 0.9(7)
C43 C38 C39 C40 0.6(8)
C18 C9 C10 C11 1.7(6)
C7 C2 C3 C4 -0.5(7)
C7 C6 C8 N1 9.5(7)
C7 C6 C5 C4 -0.6(7)
O22 N10 C78 C79 177.4(4)
O22 N10 C78 C77 -2.1(7)
C80 C81 C86 C85 177.4(5)
C80 C81 C82 C83 -178.8(5)
C44 N3 C45 C54 158.9(4)
C44 N3 C45 C46 -26.9(6)
C44 C42 C41 C40 -179.5(5)
C53 C54 C45 N3 173.9(3)
C53 C54 C45 C46 -0.6(6)
C53 C52 C51 C50 -179.8(4)
C35 C36 C27 N2 -176.4(4)
C35 C36 C27 C28 -2.0(6)
C35 C34 C29 C28 -2.3(6)
C35 C34 C29 C30 176.7(4)
C35 C34 C33 C32 -179.1(4)
C11 C16 C17 C18 1.7(6)
C11 C16 C15 C14 -0.1(7)
C11 C12 C13 C14 -0.5(7)
O23 N10 C78 C79 -1.5(7)
O23 N10 C78 C77 179.0(4)
C46 C47 C52 C53 -0.4(6)
C46 C47 C52 C51 -179.8(4)
C46 C47 C48 C49 179.6(4)
C72 C73 C75 C76 179.7(4)
C72 C73 C79 C78 178.4(4)
N5 C58 C57 C56 -175.9(4)
N5 C58 C59 C60 176.2(5)
C9 N1 C8 C6 -176.0(4)
C9 C18 C17 C16 0.4(6)
C2 C7 C6 C8 -177.4(4)
C2 C7 C6 C5 0.5(6)
C2 C3 C4 C5 0.4(7)
C6 C7 C2 O2 177.6(3)
C6 C7 C2 C3 0.1(6)
C6 C5 C4 C3 0.1(7)
C16 C11 C10 C9 0.5(6)
C16 C11 C12 C13 1.4(6)
C47 C52 C51 C50 -0.4(7)
C47 C48 C49 C50 0.8(7)
C42 C43 C38 O8 -178.2(4)
C42 C43 C38 C39 0.0(7)
C42 C41 C40 C39 -0.3(8)
C10 C11 C16 C17 -2.2(6)
C10 C11 C16 C15 179.4(4)
C10 C11 C12 C13 -179.1(4)
C55 C56 C57 C58 174.9(4)
O26 C68 N8 C69 -175.7(6)
O26 C68 N8 C70_a 24.2(12)
O26 C68 N8 C93_b -11.7(12)
O20 N9 C76 C75 0.7(7)
O20 N9 C76 C77 -179.9(5)
C17 C18 C9 N1 -177.4(4)
C17 C18 C9 C10 -2.1(6)
C17 C16 C15 C14 -178.5(5)
C38 C43 C42 C44 179.6(4)
C38 C43 C42 C41 -0.8(6)
C38 C39 C40 C41 -0.5(8)
N9 C76 C77 C78 179.0(4)
C8 N1 C9 C18 -161.1(4)
C8 N1 C9 C10 23.9(6)
C8 C6 C5 C4 177.4(4)
C73 C75 C76 N9 -178.5(4)
C73 C75 C76 C77 2.1(7)
C73 C79 C78 N10 -177.6(4)
C73 C79 C78 C77 1.8(7)
C12 C11 C16 C17 177.4(4)
C12 C11 C16 C15 -1.0(6)
C12 C11 C10 C9 -179.1(4)
C12 C13 C14 C15 -0.7(7)
C52 C47 C48 C49 -1.6(6)
O15 N5 C58 C57 176.3(5)
O15 N5 C58 C59 -0.8(8)
C26 N2 C27 C36 -144.1(4)
C26 N2 C27 C28 41.7(6)
C26 C24 C25 O6 -3.9(7)
C26 C24 C25 C20 176.3(4)
C26 C24 C23 C22 -179.0(5)
C24 C25 C20 O5 178.3(4)
C24 C25 C20 C21 5.1(7)
C34 C29 C30 C31 2.3(8)
C34 C33 C32 C31 2.6(8)
O21 N9 C76 C75 -178.4(5)
O21 N9 C76 C77 1.0(7)
C28 C29 C30 C31 -178.7(5)
C13 C14 C15 C16 1.0(8)
C75 C73 C79 C78 -1.3(6)
C75 C76 C77 C78 -1.6(7)
C61 C56 C57 C58 -0.1(7)
C29 C34 C33 C32 -0.4(7)
C33 C34 C29 C28 178.9(4)
C33 C34 C29 C30 -2.1(7)
C33 C32 C31 C30 -2.4(8)
C32 C31 C30 C29 -0.1(8)
O31 N11 C85 C86 175.3(7)
O31 N11 C85 C84 -5.9(10)
C81 C86 C85 N11 -179.4(5)
C81 C86 C85 C84 1.8(9)
C81 C82 C83 N12 -178.7(5)
C81 C82 C83 C84 1.2(9)
C76 C77 C78 N10 179.0(4)
C76 C77 C78 C79 -0.4(7)
C56 C61 C60 C59 1.5(8)
C56 C61 C60 N4 178.7(5)
C58 C59 C60 C61 -0.6(8)
C58 C59 C60 N4 -177.7(5)
C48 C47 C52 C53 -179.3(4)
C48 C47 C52 C51 1.4(6)
C48 C49 C50 C51 0.2(8)
C5 C6 C8 N1 -168.4(4)
C25 C24 C23 C22 2.8(7)
C57 C58 C59 C60 -0.7(8)
C15 C16 C17 C18 -179.9(4)
C49 C50 C51 C52 -0.4(8)
C21 C22 C23 C24 0.7(8)
O13 N4 C60 C61 11.0(9)
O13 N4 C60 C59 -171.7(6)
C20 C21 C22 C23 -1.3(8)
C79 C73 C75 C76 -0.6(6)
C37 O8 C38 C43 -172.3(4)
C37 O8 C38 C39 9.6(7)
C1 O2 C2 C7 -171.6(4)
C1 O2 C2 C3 5.8(6)
C59 C58 C57 C56 1.0(7)
C19 O5 C20 C25 61.0(5)
C19 O5 C20 C21 -125.6(5)
N11 C85 C84 C83 -180.0(6)
C60 C61 C56 C55 -176.1(4)
C60 C61 C56 C57 -1.1(7)
C22 C21 C20 O5 -175.1(5)
C22 C21 C20 C25 -1.7(7)
C86 C81 C82 C83 -0.5(7)
C86 C85 C84 C83 -1.2(9)
O14 N4 C60 C61 -169.4(6)
O14 N4 C60 C59 7.9(9)
C82 C81 C86 C85 -0.9(7)
C82 C83 N12 O30 167.3(6)
C82 C83 N12 O29 -17.6(11)
C82 C83 C84 C85 -0.4(9)
C23 C24 C25 O6 174.3(4)
C23 C24 C25 C20 -5.6(7)
O32 N11 C85 C86 -7.3(10)
O32 N11 C85 C84 171.6(7)
N12 C83 C84 C85 179.5(6)
C84 C83 N12 O30 -12.5(10)
C84 C83 N12 O29 162.5(8)
C88 N13 C87 O33 -178.1(5)
C89 N13 C87 O33 2.9(8)
C63 N6 C62 O17 -175.4(6)
C94_a N6 C62 O17 26.9(10)
C92 N14 C90 O34 -178.8(11)
C91 N14 C90 O34 -0.3(19)
C97 O24 C96 C95 -169.6(14)
C96 O24 C97 C98 -137.6(14)
C64_b N6 C62 O17 -23.4(12)
